data_7217078
loop_
_publ_author_name
'Yang, De-Liang'
'Zhang, Xin'
'Yao, Yuan-Gen'
'Zhang, Jian'

_publ_section_title
;
 Structure versatility of coordination polymers constructed from a
 semirigid ligand and polynuclear metal clusters
;
_journal_issue 34
_journal_name_full CrystEngComm
_journal_page_first 8047
_journal_paper_doi 10.1039/C4CE01032A
_journal_volume 16
_journal_year 2014
_chemical_formula_moiety '2(C16 H8 O9), C2 H3 N O, 3(H2 O), C H3, 2(Ba)'
_chemical_formula_sum 'C35 H28 Ba2 N O22'
_chemical_formula_weight 1089.24
_chemical_name_systematic
; 
 ? 
;
_space_group_IT_number 2
_symmetry_cell_setting triclinic
_symmetry_space_group_name_Hall '-P 1'
_symmetry_space_group_name_H-M 'P -1'
_atom_sites_solution_hydrogens geom
_atom_sites_solution_primary direct
_atom_sites_solution_secondary difmap
_audit_creation_method SHELXL-97
_cell_angle_alpha 100.307(5)
_cell_angle_beta 107.572(6)
_cell_angle_gamma 100.414(5)
_cell_formula_units_Z 2
_cell_length_a 10.2724(6)
_cell_length_b 13.3126(7)
_cell_length_c 15.2949(10)
_cell_measurement_reflns_used 3243
_cell_measurement_temperature 293(2)
_cell_measurement_theta_max 27.8490
_cell_measurement_theta_min 2.5630
_cell_volume 1899.4(2)
_computing_cell_refinement 'Bruker FRAMBO'
_computing_data_collection 'Bruker FRAMBO'
_computing_data_reduction 'Bruker SAINT'
_computing_molecular_graphics 'Bruker SHELXTL'
_computing_publication_material 'Bruker SHELXTL'
_computing_structure_refinement 'SHELXL-97 (Sheldrick, 1997)'
_computing_structure_solution 'SHELXS-97 (Sheldrick, 1990)'
_diffrn_ambient_temperature 293(2)
_diffrn_measured_fraction_theta_full 0.999
_diffrn_measured_fraction_theta_max 0.999
_diffrn_measurement_device_type 'multiwire proportional'
_diffrn_measurement_method 'phi and omega scans'
_diffrn_radiation_monochromator graphite
_diffrn_radiation_source 'fine-focus sealed tube'
_diffrn_radiation_type MoK\a
_diffrn_radiation_wavelength 0.71073
_diffrn_reflns_av_R_equivalents 0.0419
_diffrn_reflns_av_sigmaI/netI 0.0819
_diffrn_reflns_limit_h_max 12
_diffrn_reflns_limit_h_min -12
_diffrn_reflns_limit_k_max 15
_diffrn_reflns_limit_k_min -15
_diffrn_reflns_limit_l_max 18
_diffrn_reflns_limit_l_min -18
_diffrn_reflns_number 12322
_diffrn_reflns_theta_full 25.00
_diffrn_reflns_theta_max 25.00
_diffrn_reflns_theta_min 2.41
_diffrn_standards_decay_% none
_diffrn_standards_interval_count none
_diffrn_standards_interval_time 0
_diffrn_standards_number none
_exptl_absorpt_coefficient_mu 2.154
_exptl_absorpt_correction_T_max 1.00000
_exptl_absorpt_correction_T_min 0.78736
_exptl_absorpt_correction_type multi-scan
_exptl_absorpt_process_details
;
CrysAlisPro, Agilent Technologies,
Version 1.171.36.28 (release 01-02-2013 CrysAlis171 .NET)
(compiled Feb  1 2013,16:14:44)
Empirical absorption correction using spherical harmonics,
 implemented in SCALE3 ABSPACK scaling algorithm.
;
_exptl_crystal_colour colorless
_exptl_crystal_density_diffrn 1.905
_exptl_crystal_density_method 'not measured'
_exptl_crystal_description block
_exptl_crystal_F_000 1066
_exptl_crystal_size_max 0.32
_exptl_crystal_size_mid 0.19
_exptl_crystal_size_min 0.10
_refine_diff_density_max 1.584
_refine_diff_density_min -1.039
_refine_diff_density_rms 0.146
_refine_ls_extinction_method none
_refine_ls_goodness_of_fit_ref 1.006
_refine_ls_hydrogen_treatment mixed
_refine_ls_matrix_type full
_refine_ls_number_parameters 548
_refine_ls_number_reflns 6692
_refine_ls_number_restraints 6
_refine_ls_restrained_S_all 1.006
_refine_ls_R_factor_all 0.0672
_refine_ls_R_factor_gt 0.0447
_refine_ls_shift/su_max 0.002
_refine_ls_shift/su_mean 0.000
_refine_ls_structure_factor_coef Fsqd
_refine_ls_weighting_details 'calc w=1/[\s^2^(Fo^2^)+(0.0433P)^2^+0.3965P] where P=(Fo^2^+2Fc^2^)/3'
_refine_ls_weighting_scheme calc
_refine_ls_wR_factor_gt 0.0941
_refine_ls_wR_factor_ref 0.1102
_reflns_number_gt 5010
_reflns_number_total 6692
_reflns_threshold_expression >2sigma(I)
_cod_data_source_file c4ce01032a2.cif
_cod_data_source_block Compound-5
_cod_depositor_comments
;
The following automatic conversions were performed:

'_symmetry_cell_setting' value 'Triclinic' changed to 'triclinic'
according to
/usr/data/users/saulius/crontab/automatic-downloads/rss-feeds/RSC/lib/dictionaries/cif_core.dic
dictionary named 'cif_core.dic' version 2.4.2 from 2011-04-26.

Automatic conversion script
Id: cif_fix_values 2281 2013-09-26 08:29:07Z andrius 

 Adding full bibliography for 7217074--7217078.cif.
;
_cod_original_cell_volume 1899.38(19)
_cod_original_sg_symbol_H-M P-1
_cod_database_code 7217078

loop_
_symmetry_equiv_pos_as_xyz
'x, y, z'
'-x, -y, -z'

loop_
_atom_site_label
_atom_site_type_symbol
_atom_site_fract_x
_atom_site_fract_y
_atom_site_fract_z
_atom_site_U_iso_or_equiv
_atom_site_adp_type
_atom_site_occupancy
_atom_site_symmetry_multiplicity
_atom_site_calc_flag
_atom_site_refinement_flags
Ba1 Ba -0.47357(4) -0.17964(3) -0.01184(3) 0.01880(12) Uani 1 1 d .
Ba2 Ba -0.08678(4) 0.07525(3) 0.10966(3) 0.02184(12) Uani 1 1 d .
C1 C 0.3455(6) 0.2927(5) 0.3033(4) 0.0182(14) Uani 1 1 d .
C2 C 0.4854(7) 0.3128(5) 0.3598(5) 0.0285(16) Uani 1 1 d .
H2A H 0.5516 0.2998 0.3319 0.034 Uiso 1 1 calc R
C3 C 0.5290(7) 0.3515(5) 0.4563(5) 0.0323(17) Uani 1 1 d .
H3A H 0.6242 0.3671 0.4926 0.039 Uiso 1 1 calc R
C4 C 0.4319(7) 0.3674(5) 0.4995(5) 0.0273(16) Uani 1 1 d .
H4A H 0.4605 0.3923 0.5649 0.033 Uiso 1 1 calc R
C5 C 0.2912(7) 0.3457(5) 0.4441(4) 0.0211(15) Uani 1 1 d .
C6 C 0.2463(6) 0.3115(4) 0.3467(4) 0.0171(14) Uani 1 1 d .
C7 C 0.3033(7) 0.2472(5) 0.1985(4) 0.0210(14) Uani 1 1 d .
C8 C 0.0928(7) 0.2980(5) 0.2919(4) 0.0181(14) Uani 1 1 d .
C9 C 0.2227(7) 0.3820(5) 0.5784(4) 0.0209(14) Uani 1 1 d .
C10 C 0.2472(7) 0.3053(5) 0.6260(4) 0.0225(15) Uani 1 1 d .
H10A H 0.2408 0.2377 0.5931 0.027 Uiso 1 1 calc R
C11 C 0.2814(6) 0.3295(5) 0.7236(4) 0.0198(14) Uani 1 1 d .
C12 C 0.2910(6) 0.4303(5) 0.7721(4) 0.0195(14) Uani 1 1 d .
H12A H 0.3158 0.4470 0.8377 0.023 Uiso 1 1 calc R
C13 C 0.2637(7) 0.5068(5) 0.7227(4) 0.0192(14) Uani 1 1 d .
C14 C 0.2278(7) 0.4821(5) 0.6246(4) 0.0219(15) Uani 1 1 d .
H14A H 0.2077 0.5323 0.5909 0.026 Uiso 1 1 calc R
C15 C 0.3062(7) 0.2494(5) 0.7784(5) 0.0238(15) Uani 1 1 d .
C16 C 0.2787(7) 0.6153(5) 0.7772(5) 0.0241(16) Uani 1 1 d .
C17 C -0.3943(7) -0.0115(5) -0.2096(4) 0.0238(15) Uani 1 1 d .
C18 C -0.3225(7) -0.0062(6) -0.2723(5) 0.038(2) Uani 1 1 d .
H18A H -0.2247 0.0176 -0.2495 0.046 Uiso 1 1 calc R
C19 C -0.3948(7) -0.0360(6) -0.3688(5) 0.042(2) Uani 1 1 d .
H19A H -0.3447 -0.0318 -0.4101 0.050 Uiso 1 1 calc R
C20 C -0.5376(7) -0.0713(5) -0.4046(4) 0.0300(17) Uani 1 1 d .
H20A H -0.5851 -0.0921 -0.4697 0.036 Uiso 1 1 calc R
C21 C -0.6118(6) -0.0759(5) -0.3419(4) 0.0191(14) Uani 1 1 d .
C22 C -0.5417(6) -0.0463(4) -0.2450(4) 0.0143(13) Uani 1 1 d .
C23 C -0.3103(7) 0.0150(5) -0.1059(5) 0.0239(15) Uani 1 1 d .
C24 C -0.6323(6) -0.0494(4) -0.1832(4) 0.0148(13) Uani 1 1 d .
C25 C -0.8259(6) -0.1382(5) -0.4692(4) 0.0200(14) Uani 1 1 d .
C26 C -0.8644(6) -0.0600(5) -0.5132(4) 0.0174(14) Uani 1 1 d .
H26A H -0.8495 0.0080 -0.4775 0.021 Uiso 1 1 calc R
C27 C -0.9254(6) -0.0847(5) -0.6115(4) 0.0167(13) Uani 1 1 d .
C28 C -0.9446(6) -0.1865(5) -0.6641(4) 0.0207(14) Uani 1 1 d .
H28A H -0.9835 -0.2029 -0.7298 0.025 Uiso 1 1 calc R
C29 C -0.9061(6) -0.2635(5) -0.6189(4) 0.0213(14) Uani 1 1 d .
C30 C -0.8488(6) -0.2398(5) -0.5212(4) 0.0221(15) Uani 1 1 d .
H30A H -0.8258 -0.2920 -0.4907 0.027 Uiso 1 1 calc R
C31 C -0.9635(6) -0.0026(5) -0.6626(5) 0.0205(14) Uani 1 1 d .
C32 C -0.9238(7) -0.3698(5) -0.6792(5) 0.0249(15) Uani 1 1 d .
C33 C -0.6545(11) -0.3265(12) 0.1338(10) 0.107(5) Uani 1 1 d .
C34 C -0.6703(11) -0.4587(9) 0.2093(8) 0.093(4) Uani 1 1 d .
H34A H -0.6590 -0.4227 0.2723 0.139 Uiso 1 1 calc R
H34B H -0.5974 -0.4953 0.2115 0.139 Uiso 1 1 calc R
H34C H -0.7608 -0.5085 0.1813 0.139 Uiso 1 1 calc R
C35 C -0.677(3) -0.478(3) 0.0472(13) 0.51(4) Uani 1 1 d .
H35A H -0.6726 -0.4379 0.0012 0.759 Uiso 1 1 calc R
H35B H -0.7661 -0.5293 0.0240 0.759 Uiso 1 1 calc R
H35C H -0.6018 -0.5122 0.0584 0.759 Uiso 1 1 calc R
O1 O 0.1746(5) 0.2059(3) 0.1516(3) 0.0304(11) Uani 1 1 d .
O1W O -0.0939(5) 0.2733(4) 0.0663(3) 0.0420(13) Uani 1 1 d .
H1WA H -0.0812 0.3021 0.1235 0.063 Uiso 1 1 d R
H1WB H -0.1766 0.2793 0.0392 0.063 Uiso 1 1 d R
O2 O 0.3984(5) 0.2529(4) 0.1635(3) 0.0361(12) Uani 1 1 d .
O2W O -0.1737(5) -0.1402(3) 0.0285(3) 0.0287(11) Uani 1 1 d D
H2WA H -0.179(7) -0.171(5) -0.0265(19) 0.043 Uiso 1 1 d D
H2WB H -0.132(7) -0.174(5) 0.064(3) 0.043 Uiso 1 1 d D
O3 O 0.0598(5) 0.3726(3) 0.2589(3) 0.0240(10) Uani 1 1 d .
O3W O -0.0368(9) -0.2921(7) 0.0781(7) 0.102(3) Uiso 1 1 d D
H3WA H -0.044(11) -0.356(2) 0.075(8) 0.153 Uiso 1 1 d D
H3WB H 0.044(6) -0.258(7) 0.114(7) 0.153 Uiso 1 1 d D
O4 O 0.0055(4) 0.2138(3) 0.2842(3) 0.0212(10) Uani 1 1 d .
O5 O 0.1859(5) 0.3604(3) 0.4801(3) 0.0244(10) Uani 1 1 d .
O6 O 0.2958(5) 0.1565(3) 0.7258(3) 0.0362(13) Uani 1 1 d .
H6 H 0.3097 0.1119 0.7588 0.054 Uiso 1 1 d R
O7 O 0.3359(5) 0.2691(3) 0.8638(3) 0.0329(12) Uani 1 1 d .
O8 O 0.3205(5) 0.6417(3) 0.8625(3) 0.0332(12) Uani 1 1 d .
O9 O 0.2420(5) 0.6774(3) 0.7203(3) 0.0293(11) Uani 1 1 d .
H9 H 0.2567 0.7356 0.7598 0.044 Uiso 1 1 d R
O10 O -0.1780(5) 0.0328(4) -0.0830(3) 0.0373(13) Uani 1 1 d .
O11 O -0.3749(5) 0.0158(3) -0.0473(3) 0.0259(11) Uani 1 1 d .
O12 O -0.6703(4) -0.1325(3) -0.1598(3) 0.0184(9) Uani 1 1 d .
O13 O -0.6723(5) 0.0320(3) -0.1602(3) 0.0222(10) Uani 1 1 d .
O14 O -0.7576(4) -0.1119(3) -0.3713(3) 0.0222(10) Uani 1 1 d .
O15 O -0.9266(5) 0.0923(3) -0.6083(3) 0.0270(11) Uani 1 1 d .
H15A H -0.9461 0.1461 -0.6338 0.032 Uiso 1 1 d R
O16 O -1.0204(5) -0.0256(3) -0.7474(3) 0.0286(11) Uani 1 1 d .
O17 O -0.9659(6) -0.3894(4) -0.7648(3) 0.0421(13) Uani 1 1 d .
O18 O -0.8887(5) -0.4386(3) -0.6310(3) 0.0377(13) Uani 1 1 d .
H18 H -0.8896 -0.4897 -0.6736 0.057 Uiso 1 1 d R
O19 O -0.6465(5) -0.2700(4) 0.0744(4) 0.0467(14) Uani 1 1 d .
N1 N -0.6615(12) -0.3889(18) 0.1574(16) 0.322(17) Uani 1 1 d .

loop_
_atom_site_aniso_label
_atom_site_aniso_U_11
_atom_site_aniso_U_22
_atom_site_aniso_U_33
_atom_site_aniso_U_23
_atom_site_aniso_U_13
_atom_site_aniso_U_12
Ba1 0.0222(2) 0.0183(2) 0.0134(2) 0.00326(16) 0.00439(17) 0.00257(16)
Ba2 0.0256(2) 0.0211(2) 0.0123(2) 0.00186(16) 0.00237(17) -0.00061(17)
C1 0.017(3) 0.023(3) 0.012(3) 0.005(3) 0.002(3) 0.003(3)
C2 0.024(4) 0.039(4) 0.022(4) 0.001(3) 0.012(3) 0.009(3)
C3 0.019(4) 0.040(4) 0.023(4) -0.004(3) -0.003(3) 0.001(3)
C4 0.028(4) 0.035(4) 0.010(3) -0.002(3) -0.001(3) 0.005(3)
C5 0.030(4) 0.018(3) 0.019(4) 0.005(3) 0.012(3) 0.008(3)
C6 0.024(4) 0.010(3) 0.017(3) 0.004(3) 0.006(3) 0.004(3)
C7 0.023(4) 0.025(4) 0.015(3) 0.003(3) 0.009(3) 0.005(3)
C8 0.024(4) 0.022(4) 0.006(3) 0.000(3) 0.004(3) 0.006(3)
C9 0.025(4) 0.022(4) 0.015(3) 0.003(3) 0.008(3) 0.004(3)
C10 0.025(4) 0.020(4) 0.023(4) 0.002(3) 0.009(3) 0.006(3)
C11 0.021(4) 0.019(3) 0.019(3) 0.006(3) 0.007(3) 0.005(3)
C12 0.026(4) 0.022(3) 0.013(3) 0.004(3) 0.009(3) 0.007(3)
C13 0.026(4) 0.014(3) 0.018(3) 0.002(3) 0.011(3) 0.003(3)
C14 0.027(4) 0.019(3) 0.022(4) 0.006(3) 0.013(3) 0.003(3)
C15 0.029(4) 0.021(4) 0.025(4) 0.004(3) 0.013(3) 0.009(3)
C16 0.027(4) 0.018(4) 0.026(4) -0.002(3) 0.015(3) -0.001(3)
C17 0.025(4) 0.030(4) 0.014(3) 0.007(3) 0.005(3) 0.003(3)
C18 0.017(4) 0.074(6) 0.014(4) 0.008(4) 0.001(3) -0.005(4)
C19 0.021(4) 0.081(6) 0.019(4) 0.013(4) 0.009(3) -0.003(4)
C20 0.022(4) 0.051(5) 0.011(3) 0.009(3) 0.000(3) 0.003(3)
C21 0.019(3) 0.023(4) 0.012(3) 0.005(3) 0.001(3) 0.004(3)
C22 0.019(3) 0.013(3) 0.007(3) 0.001(2) 0.003(3) 0.000(3)
C23 0.027(4) 0.017(4) 0.021(4) 0.007(3) 0.005(3) -0.005(3)
C24 0.019(3) 0.011(3) 0.009(3) 0.000(3) 0.002(3) -0.002(3)
C25 0.011(3) 0.027(4) 0.015(3) 0.001(3) -0.001(3) 0.001(3)
C26 0.023(4) 0.015(3) 0.014(3) 0.001(3) 0.008(3) 0.004(3)
C27 0.014(3) 0.023(3) 0.016(3) 0.008(3) 0.007(3) 0.007(3)
C28 0.018(3) 0.031(4) 0.011(3) 0.003(3) 0.005(3) 0.003(3)
C29 0.018(3) 0.022(4) 0.024(4) 0.009(3) 0.004(3) 0.005(3)
C30 0.018(3) 0.028(4) 0.023(4) 0.014(3) 0.006(3) 0.008(3)
C31 0.014(3) 0.027(4) 0.020(4) 0.008(3) 0.006(3) 0.003(3)
C32 0.023(4) 0.023(4) 0.023(4) 0.002(3) 0.003(3) 0.003(3)
C33 0.033(6) 0.194(14) 0.109(11) 0.101(11) 0.011(7) 0.026(8)
C34 0.084(9) 0.113(9) 0.127(11) 0.076(8) 0.058(8) 0.055(7)
C35 0.37(5) 0.89(9) 0.074(15) 0.12(3) 0.02(2) -0.20(5)
O1 0.028(3) 0.036(3) 0.020(3) -0.001(2) 0.006(2) 0.002(2)
O1W 0.041(3) 0.053(3) 0.030(3) 0.012(3) 0.005(3) 0.020(3)
O2 0.025(3) 0.058(3) 0.021(3) -0.002(2) 0.011(2) 0.008(2)
O2W 0.035(3) 0.032(3) 0.016(2) 0.002(2) 0.004(2) 0.013(2)
O3 0.033(3) 0.015(2) 0.021(2) 0.007(2) 0.004(2) 0.006(2)
O4 0.021(2) 0.016(2) 0.021(2) 0.0028(19) 0.003(2) 0.0001(19)
O5 0.027(3) 0.036(3) 0.010(2) 0.002(2) 0.006(2) 0.011(2)
O6 0.061(4) 0.024(3) 0.029(3) 0.014(2) 0.016(3) 0.019(2)
O7 0.050(3) 0.030(3) 0.024(3) 0.012(2) 0.014(3) 0.015(2)
O8 0.053(3) 0.020(3) 0.021(3) 0.000(2) 0.014(3) 0.000(2)
O9 0.048(3) 0.016(2) 0.029(3) 0.005(2) 0.017(2) 0.016(2)
O10 0.024(3) 0.054(3) 0.021(3) 0.010(2) -0.001(2) -0.005(2)
O11 0.030(3) 0.030(3) 0.017(2) 0.011(2) 0.007(2) 0.002(2)
O12 0.023(2) 0.013(2) 0.016(2) 0.0031(18) 0.005(2) 0.0009(18)
O13 0.033(3) 0.019(2) 0.016(2) 0.0033(19) 0.009(2) 0.011(2)
O14 0.018(2) 0.029(3) 0.014(2) 0.006(2) 0.001(2) 0.0026(19)
O15 0.042(3) 0.018(2) 0.022(3) 0.007(2) 0.011(2) 0.007(2)
O16 0.037(3) 0.028(3) 0.019(3) 0.009(2) 0.004(2) 0.010(2)
O17 0.065(4) 0.030(3) 0.023(3) 0.001(2) 0.004(3) 0.016(3)
O18 0.056(4) 0.019(3) 0.031(3) 0.004(2) 0.003(3) 0.015(2)
O19 0.039(3) 0.061(4) 0.049(4) 0.031(3) 0.020(3) 0.007(3)
N1 0.054(7) 0.54(3) 0.56(3) 0.56(3) 0.114(13) 0.113(13)

loop_
_atom_type_symbol
_atom_type_description
_atom_type_scat_dispersion_real
_atom_type_scat_dispersion_imag
_atom_type_scat_source
C C 0.0033 0.0016 'International Tables Vol C Tables 4.2.6.8 and 6.1.1.4'
H H 0.0000 0.0000 'International Tables Vol C Tables 4.2.6.8 and 6.1.1.4'
N N 0.0061 0.0033 'International Tables Vol C Tables 4.2.6.8 and 6.1.1.4'
O O 0.0106 0.0060 'International Tables Vol C Tables 4.2.6.8 and 6.1.1.4'
Ba Ba -0.3244 2.2819 'International Tables Vol C Tables 4.2.6.8 and 6.1.1.4'

loop_
_geom_angle_atom_site_label_1
_geom_angle_atom_site_label_2
_geom_angle_atom_site_label_3
_geom_angle
_geom_angle_site_symmetry_1
_geom_angle_site_symmetry_3
O2 Ba1 O19 134.05(16) 2 .
O2 Ba1 O13 132.78(13) 2 2_455
O19 Ba1 O13 87.59(14) . 2_455
O2 Ba1 O12 77.84(13) 2 .
O19 Ba1 O12 100.75(14) . .
O13 Ba1 O12 121.62(11) 2_455 .
O2 Ba1 O8 69.07(13) 2 1_444
O19 Ba1 O8 68.61(15) . 1_444
O13 Ba1 O8 156.18(12) 2_455 1_444
O12 Ba1 O8 66.48(12) . 1_444
O2 Ba1 O11 81.52(13) 2 .
O19 Ba1 O11 140.81(15) . .
O13 Ba1 O11 71.10(12) 2_455 .
O12 Ba1 O11 66.68(12) . .
O8 Ba1 O11 128.58(13) 1_444 .
O2 Ba1 O7 106.47(14) 2 2_556
O19 Ba1 O7 65.56(15) . 2_556
O13 Ba1 O7 66.49(12) 2_455 2_556
O12 Ba1 O7 164.80(13) . 2_556
O8 Ba1 O7 100.99(13) 1_444 2_556
O11 Ba1 O7 127.98(13) . 2_556
O2 Ba1 O2W 65.67(13) 2 .
O19 Ba1 O2W 132.39(14) . .
O13 Ba1 O2W 69.21(12) 2_455 .
O12 Ba1 O2W 126.86(12) . .
O8 Ba1 O2W 126.33(13) 1_444 .
O11 Ba1 O2W 70.72(13) . .
O7 Ba1 O2W 67.10(13) 2_556 .
O2 Ba1 O11 138.28(13) 2 2_455
O19 Ba1 O11 72.85(14) . 2_455
O13 Ba1 O11 63.65(12) 2_455 2_455
O12 Ba1 O11 64.28(11) . 2_455
O8 Ba1 O11 107.99(13) 1_444 2_455
O11 Ba1 O11 68.28(13) . 2_455
O7 Ba1 O11 114.68(12) 2_556 2_455
O2W Ba1 O11 124.83(12) . 2_455
O2 Ba1 Ba2 91.17(10) 2 .
O19 Ba1 Ba2 129.92(12) . .
O13 Ba1 Ba2 42.81(8) 2_455 .
O12 Ba1 Ba2 110.61(8) . .
O8 Ba1 Ba2 160.24(9) 1_444 .
O11 Ba1 Ba2 43.93(9) . .
O7 Ba1 Ba2 84.11(10) 2_556 .
O2W Ba1 Ba2 38.40(9) . .
O11 Ba1 Ba2 86.58(8) 2_455 .
O10 Ba2 O4 151.27(13) . .
O10 Ba2 O1 99.77(13) . .
O4 Ba2 O1 67.43(12) . .
O10 Ba2 O16 140.18(14) . 1_656
O4 Ba2 O16 68.51(12) . 1_656
O1 Ba2 O16 98.37(13) . 1_656
O10 Ba2 O2W 68.64(14) . .
O4 Ba2 O2W 139.82(12) . .
O1 Ba2 O2W 127.36(13) . .
O16 Ba2 O2W 72.14(13) 1_656 .
O10 Ba2 O1W 74.68(14) . .
O4 Ba2 O1W 76.60(13) . .
O1 Ba2 O1W 66.04(14) . .
O16 Ba2 O1W 145.09(13) 1_656 .
O2W Ba2 O1W 142.47(14) . .
O10 Ba2 O12 104.15(13) . 2_455
O4 Ba2 O12 68.90(11) . 2_455
O1 Ba2 O12 126.77(12) . 2_455
O16 Ba2 O12 92.58(12) 1_656 2_455
O2W Ba2 O12 105.63(12) . 2_455
O1W Ba2 O12 75.56(12) . 2_455
O10 Ba2 O13 106.36(13) . 2_455
O4 Ba2 O13 87.53(11) . 2_455
O1 Ba2 O13 153.64(12) . 2_455
O16 Ba2 O13 63.21(12) 1_656 2_455
O2W Ba2 O13 67.48(12) . 2_455
O1W Ba2 O13 117.57(12) . 2_455
O12 Ba2 O13 42.85(10) 2_455 2_455
O10 Ba2 O11 45.02(12) . .
O4 Ba2 O11 129.37(12) . .
O1 Ba2 O11 137.67(12) . .
O16 Ba2 O11 123.64(12) 1_656 .
O2W Ba2 O11 68.79(12) . .
O1W Ba2 O11 79.93(12) . .
O12 Ba2 O11 62.03(11) 2_455 .
O13 Ba2 O11 65.06(11) 2_455 .
O10 Ba2 C23 22.17(14) . .
O4 Ba2 C23 144.80(14) . .
O1 Ba2 C23 119.01(14) . .
O16 Ba2 C23 136.11(14) 1_656 .
O2W Ba2 C23 67.18(14) . .
O1W Ba2 C23 75.90(14) . .
O12 Ba2 C23 83.23(14) 2_455 .
O13 Ba2 C23 86.09(14) 2_455 .
O11 Ba2 C23 22.85(13) . .
O10 Ba2 C24 109.56(14) . 2_455
O4 Ba2 C24 74.67(13) . 2_455
O1 Ba2 C24 141.03(13) . 2_455
O16 Ba2 C24 75.18(14) 1_656 2_455
O2W Ba2 C24 87.93(13) . 2_455
O1W Ba2 C24 97.16(14) . 2_455
O12 Ba2 C24 21.62(11) 2_455 2_455
O13 Ba2 C24 21.66(11) 2_455 2_455
O11 Ba2 C24 64.56(12) . 2_455
C23 Ba2 C24 87.41(15) . 2_455
O10 Ba2 Ba1 69.92(10) . .
O4 Ba2 Ba1 126.37(8) . .
O1 Ba2 Ba1 165.52(9) . .
O16 Ba2 Ba1 84.62(10) 1_656 .
O2W Ba2 Ba1 40.15(10) . .
O1W Ba2 Ba1 118.53(10) . .
O12 Ba2 Ba1 66.91(7) 2_455 .
O13 Ba2 Ba1 38.97(8) 2_455 .
O11 Ba2 Ba1 39.89(7) . .
C23 Ba2 Ba1 53.52(11) . .
C24 Ba2 Ba1 53.44(9) 2_455 .
O10 Ba2 H1WA 91.0 . .
O4 Ba2 H1WA 60.4 . .
O1 Ba2 H1WA 64.9 . .
O16 Ba2 H1WA 128.8 1_656 .
O2W Ba2 H1WA 156.9 . .
O1W Ba2 H1WA 16.6 . .
O12 Ba2 H1WA 67.8 2_455 .
O13 Ba2 H1WA 110.6 2_455 .
O11 Ba2 H1WA 89.3 . .
C23 Ba2 H1WA 89.8 . .
C24 Ba2 H1WA 89.0 2_455 .
Ba1 Ba2 H1WA 123.8 . .
C2 C1 C6 118.5(6) . .
C2 C1 C7 119.2(5) . .
C6 C1 C7 122.2(5) . .
C3 C2 C1 121.5(6) . .
C3 C2 H2A 119.2 . .
C1 C2 H2A 119.2 . .
C2 C3 C4 120.1(6) . .
C2 C3 H3A 119.9 . .
C4 C3 H3A 119.9 . .
C3 C4 C5 119.0(6) . .
C3 C4 H4A 120.5 . .
C5 C4 H4A 120.5 . .
C6 C5 O5 114.7(6) . .
C6 C5 C4 121.7(6) . .
O5 C5 C4 123.6(5) . .
C5 C6 C1 119.0(6) . .
C5 C6 C8 117.8(5) . .
C1 C6 C8 123.2(5) . .
O2 C7 O1 124.1(6) . .
O2 C7 C1 117.6(6) . .
O1 C7 C1 118.3(5) . .
O3 C8 O4 124.2(6) . .
O3 C8 C6 117.2(5) . .
O4 C8 C6 118.5(5) . .
C10 C9 C14 121.7(6) . .
C10 C9 O5 121.2(5) . .
C14 C9 O5 117.1(5) . .
C9 C10 C11 119.5(6) . .
C9 C10 H10A 120.3 . .
C11 C10 H10A 120.3 . .
C12 C11 C10 119.9(6) . .
C12 C11 C15 118.2(5) . .
C10 C11 C15 121.8(5) . .
C11 C12 C13 119.9(6) . .
C11 C12 H12A 120.0 . .
C13 C12 H12A 120.0 . .
C12 C13 C14 120.0(5) . .
C12 C13 C16 118.6(6) . .
C14 C13 C16 121.4(6) . .
C9 C14 C13 118.9(6) . .
C9 C14 H14A 120.6 . .
C13 C14 H14A 120.6 . .
O7 C15 O6 124.0(6) . .
O7 C15 C11 122.7(6) . .
O6 C15 C11 113.4(5) . .
O8 C16 O9 125.4(6) . .
O8 C16 C13 123.1(6) . .
O9 C16 C13 111.5(5) . .
C18 C17 C22 119.1(6) . .
C18 C17 C23 118.3(6) . .
C22 C17 C23 122.5(5) . .
C17 C18 C19 120.5(6) . .
C17 C18 H18A 119.8 . .
C19 C18 H18A 119.8 . .
C20 C19 C18 121.3(6) . .
C20 C19 H19A 119.4 . .
C18 C19 H19A 119.4 . .
C19 C20 C21 118.8(6) . .
C19 C20 H20A 120.6 . .
C21 C20 H20A 120.6 . .
C22 C21 O14 115.9(5) . .
C22 C21 C20 120.9(6) . .
O14 C21 C20 123.2(5) . .
C21 C22 C17 119.4(5) . .
C21 C22 C24 116.7(5) . .
C17 C22 C24 123.9(5) . .
O10 C23 O11 124.2(6) . .
O10 C23 C17 116.9(6) . .
O11 C23 C17 118.9(6) . .
O10 C23 Ba2 54.6(3) . .
O11 C23 Ba2 69.6(3) . .
C17 C23 Ba2 171.5(4) . .
O12 C24 O13 121.8(5) . .
O12 C24 C22 120.4(5) . .
O13 C24 C22 117.7(5) . .
O12 C24 Ba2 61.9(3) . 2_455
O13 C24 Ba2 62.0(3) . 2_455
C22 C24 Ba2 162.6(4) . 2_455
C30 C25 C26 121.0(6) . .
C30 C25 O14 119.8(5) . .
C26 C25 O14 119.2(5) . .
C25 C26 C27 119.3(5) . .
C25 C26 H26A 120.4 . .
C27 C26 H26A 120.4 . .
C26 C27 C28 119.6(5) . .
C26 C27 C31 121.4(5) . .
C28 C27 C31 118.9(5) . .
C29 C28 C27 120.3(6) . .
C29 C28 H28A 119.9 . .
C27 C28 H28A 119.9 . .
C30 C29 C28 120.1(6) . .
C30 C29 C32 122.1(6) . .
C28 C29 C32 117.8(6) . .
C25 C30 C29 119.6(6) . .
C25 C30 H30A 120.2 . .
C29 C30 H30A 120.2 . .
O16 C31 O15 124.9(6) . .
O16 C31 C27 120.8(6) . .
O15 C31 C27 114.3(5) . .
O17 C32 O18 123.7(6) . .
O17 C32 C29 122.5(6) . .
O18 C32 C29 113.9(6) . .
N1 C33 O19 158(3) . .
N1 C34 H34A 109.5 . .
N1 C34 H34B 109.5 . .
H34A C34 H34B 109.5 . .
N1 C34 H34C 109.5 . .
H34A C34 H34C 109.5 . .
H34B C34 H34C 109.5 . .
N1 C35 H35A 109.5 . .
N1 C35 H35B 109.5 . .
H35A C35 H35B 109.5 . .
N1 C35 H35C 109.5 . .
H35A C35 H35C 109.5 . .
H35B C35 H35C 109.5 . .
C7 O1 Ba2 156.2(4) . .
Ba2 O1W H1WA 91.0 . .
Ba2 O1W H1WB 113.9 . .
H1WA O1W H1WB 100.3 . .
C7 O2 Ba1 146.3(4) . 2
Ba2 O2W Ba1 101.45(13) . .
Ba2 O2W H2WA 126(5) . .
Ba1 O2W H2WA 96(5) . .
Ba2 O2W H2WB 112(5) . .
Ba1 O2W H2WB 115(5) . .
H2WA O2W H2WB 105(3) . .
H3WA O3W H3WB 109(4) . .
C8 O4 Ba2 114.0(3) . .
C5 O5 C9 116.6(5) . .
C15 O6 H6 111.5 . .
C15 O7 Ba1 135.5(4) . 2_556
C16 O8 Ba1 129.8(4) . 1_666
C16 O9 H9 101.6 . .
C23 O10 Ba2 103.3(4) . .
C23 O11 Ba1 116.9(4) . .
C23 O11 Ba2 87.5(4) . .
Ba1 O11 Ba2 96.17(12) . .
C23 O11 Ba1 128.0(4) . 2_455
Ba1 O11 Ba1 111.72(13) . 2_455
Ba2 O11 Ba1 104.86(12) . 2_455
C24 O12 Ba1 117.4(4) . .
C24 O12 Ba2 96.5(3) . 2_455
Ba1 O12 Ba2 113.41(13) . 2_455
C24 O13 Ba1 121.5(4) . 2_455
C24 O13 Ba2 96.4(3) . 2_455
Ba1 O13 Ba2 98.22(12) 2_455 2_455
C21 O14 C25 114.6(4) . .
C31 O15 H15A 119.6 . .
C31 O16 Ba2 138.2(4) . 1_454
C32 O18 H18 102.4 . .
C33 O19 Ba1 144.4(6) . .
C33 N1 C34 166(3) . .
C33 N1 C35 95(2) . .
C34 N1 C35 99(2) . .

loop_
_geom_bond_atom_site_label_1
_geom_bond_atom_site_label_2
_geom_bond_distance
_geom_bond_site_symmetry_2
Ba1 O2 2.733(4) 2
Ba1 O19 2.749(5) .
Ba1 O13 2.782(4) 2_455
Ba1 O12 2.793(4) .
Ba1 O8 2.814(4) 1_444
Ba1 O11 2.824(4) .
Ba1 O7 2.861(5) 2_556
Ba1 O2W 2.880(5) .
Ba1 O11 3.061(4) 2_455
Ba1 Ba2 4.3779(6) .
Ba2 O10 2.725(4) .
Ba2 O4 2.740(4) .
Ba2 O1 2.741(4) .
Ba2 O16 2.745(4) 1_656
Ba2 O2W 2.774(4) .
Ba2 O1W 2.840(5) .
Ba2 O12 3.005(4) 2_455
Ba2 O13 3.006(4) 2_455
Ba2 O11 3.055(4) .
Ba2 C23 3.256(7) .
Ba2 C24 3.384(6) 2_455
Ba2 H1WA 2.9782 .
C1 C2 1.383(8) .
C1 C6 1.409(8) .
C1 C7 1.503(8) .
C2 C3 1.375(9) .
C2 H2A 0.9300 .
C3 C4 1.378(9) .
C3 H3A 0.9300 .
C4 C5 1.382(9) .
C4 H4A 0.9300 .
C5 C6 1.381(8) .
C5 O5 1.382(7) .
C6 C8 1.506(8) .
C7 O2 1.246(7) .
C7 O1 1.260(7) .
C8 O3 1.245(7) .
C8 O4 1.265(7) .
C9 C10 1.373(8) .
C9 C14 1.375(8) .
C9 O5 1.395(7) .
C10 C11 1.388(8) .
C10 H10A 0.9300 .
C11 C12 1.383(8) .
C11 C15 1.481(8) .
C12 C13 1.392(8) .
C12 H12A 0.9300 .
C13 C14 1.394(8) .
C13 C16 1.488(8) .
C14 H14A 0.9300 .
C15 O7 1.215(7) .
C15 O6 1.317(7) .
C16 O8 1.205(7) .
C16 O9 1.325(7) .
C17 C18 1.379(8) .
C17 C22 1.401(8) .
C17 C23 1.500(8) .
C18 C19 1.382(9) .
C18 H18A 0.9300 .
C19 C20 1.359(9) .
C19 H19A 0.9300 .
C20 C21 1.397(8) .
C20 H20A 0.9300 .
C21 C22 1.383(8) .
C21 O14 1.390(7) .
C22 C24 1.514(8) .
C23 O10 1.262(8) .
C23 O11 1.266(7) .
C24 O12 1.255(6) .
C24 O13 1.257(6) .
C24 Ba2 3.384(6) 2_455
C25 C30 1.380(8) .
C25 C26 1.390(8) .
C25 O14 1.395(7) .
C26 C27 1.392(8) .
C26 H26A 0.9300 .
C27 C28 1.393(8) .
C27 C31 1.494(8) .
C28 C29 1.385(8) .
C28 H28A 0.9300 .
C29 C30 1.383(8) .
C29 C32 1.491(9) .
C30 H30A 0.9300 .
C31 O16 1.205(7) .
C31 O15 1.301(7) .
C32 O17 1.210(7) .
C32 O18 1.309(7) .
C33 N1 0.962(15) .
C33 O19 1.290(13) .
C34 N1 1.335(11) .
C34 H34A 0.9600 .
C34 H34B 0.9600 .
C34 H34C 0.9600 .
C35 N1 1.82(4) .
C35 H35A 0.9600 .
C35 H35B 0.9600 .
C35 H35C 0.9600 .
O1W H1WA 0.8500 .
O1W H1WB 0.8501 .
O2 Ba1 2.733(4) 2
O2W H2WA 0.848(19) .
O2W H2WB 0.835(19) .
O3W H3WA 0.83(2) .
O3W H3WB 0.84(2) .
O6 H6 0.8499 .
O7 Ba1 2.861(5) 2_556
O8 Ba1 2.814(4) 1_666
O9 H9 0.8500 .
O11 Ba1 3.061(4) 2_455
O12 Ba2 3.005(4) 2_455
O13 Ba1 2.782(4) 2_455
O13 Ba2 3.006(4) 2_455
O15 H15A 0.8999 .
O16 Ba2 2.745(4) 1_454
O18 H18 0.8500 .
